data_7115391
loop_
_publ_author_name
'Fang-Le Hu'
'Yin Wei'
'Min Shi'

_publ_section_title
;
 Phosphine-catalyzed asymmetric [4+1] annulation of activated
 alpha,beta-unsaturated ketones with Morita-Baylis-Hillman carbonates:
 enantioselective synthesis of spirooxindoles containing two adjacent
 quaternary stereocenters
;
_journal_name_full Chem.Commun.
_journal_page_first 8912
_journal_paper_doi 10.1039/C4cc03479A
_journal_volume 50
_journal_year 2014
_chemical_absolute_configuration ad
_chemical_formula_sum 'C30 H22 Br Cl2 N3 O6'
_chemical_formula_weight 671.31
_chemical_name_systematic
; 
 ? 
;
_space_group_crystal_system orthorhombic
_space_group_IT_number 19
_space_group_name_Hall 'P 2ac 2ab'
_space_group_name_H-M_alt 'P 21 21 21'
_symmetry_space_group_name_Hall 'P 2ac 2ab'
_symmetry_space_group_name_H-M 'P 21 21 21'
_atom_sites_solution_hydrogens geom
_audit_creation_method SHELXL-2013
_cell_angle_alpha 90
_cell_angle_beta 90
_cell_angle_gamma 90
_cell_formula_units_Z 8
_cell_length_a 13.3390(14)
_cell_length_b 15.3601(16)
_cell_length_c 30.918(3)
_cell_measurement_reflns_used 4040
_cell_measurement_temperature 140(2)
_cell_measurement_theta_max 19.94
_cell_measurement_theta_min 2.41
_cell_volume 6334.7(11)
_computing_cell_refinement 'Bruker SAINT'
_computing_data_collection 'Bruker APEX2'
_computing_data_reduction 'Bruker SAINT'
_computing_molecular_graphics 'Bruker SHELXTL'
_computing_publication_material 'Bruker SHELXTL'
_computing_structure_refinement 'SHELXL-2013 (Sheldrick, 2013)'
_computing_structure_solution 'SHELXS-97 (Sheldrick, 2008)'
_diffrn_ambient_temperature 140(2)
_diffrn_measured_fraction_theta_full 1.000
_diffrn_measured_fraction_theta_max 1.000
_diffrn_measurement_device_type 'Bruker APEX-II CCD'
_diffrn_measurement_method '\f and \w scans'
_diffrn_radiation_type MoK\a
_diffrn_radiation_wavelength 0.71073
_diffrn_reflns_av_R_equivalents 0.0936
_diffrn_reflns_av_unetI/netI 0.1104
_diffrn_reflns_Laue_measured_fraction_full 1.000
_diffrn_reflns_Laue_measured_fraction_max 1.000
_diffrn_reflns_limit_h_max 16
_diffrn_reflns_limit_h_min -16
_diffrn_reflns_limit_k_max 18
_diffrn_reflns_limit_k_min -18
_diffrn_reflns_limit_l_max 31
_diffrn_reflns_limit_l_min -38
_diffrn_reflns_number 46221
_diffrn_reflns_point_group_measured_fraction_full 1.000
_diffrn_reflns_point_group_measured_fraction_max 1.000
_diffrn_reflns_theta_full 25.242
_diffrn_reflns_theta_max 25.998
_diffrn_reflns_theta_min 1.317
_exptl_absorpt_coefficient_mu 1.511
_exptl_absorpt_correction_T_max 0.7461
_exptl_absorpt_correction_T_min 0.6004
_exptl_absorpt_correction_type multi-scan
_exptl_absorpt_process_details sadabs
_exptl_crystal_colour colourless
_exptl_crystal_density_diffrn 1.408
_exptl_crystal_F_000 2720
_exptl_crystal_size_max 0.280
_exptl_crystal_size_mid 0.120
_exptl_crystal_size_min 0.050
_platon_squeeze_details
;
;
_refine_diff_density_max 0.585
_refine_diff_density_min -0.777
_refine_diff_density_rms 0.142
_refine_ls_abs_structure_details
; 
 Flack x determined using 2928 quotients [(I+)-(I-)]/[(I+)+(I-)] 
 (Parsons and Flack (2004), Acta Cryst. A60, s61). 
;
_refine_ls_abs_structure_Flack 0.097(7)
_refine_ls_extinction_method none
_refine_ls_goodness_of_fit_ref 1.042
_refine_ls_hydrogen_treatment constr
_refine_ls_matrix_type full
_refine_ls_number_parameters 757
_refine_ls_number_reflns 12441
_refine_ls_number_restraints 21
_refine_ls_restrained_S_all 1.044
_refine_ls_R_factor_all 0.1212
_refine_ls_R_factor_gt 0.0929
_refine_ls_shift/su_max 0.011
_refine_ls_shift/su_mean 0.001
_refine_ls_structure_factor_coef Fsqd
_refine_ls_weighting_details 'w=1/[\s^2^(Fo^2^)+(0.1061P)^2^+31.4436P] where P=(Fo^2^+2Fc^2^)/3'
_refine_ls_weighting_scheme calc
_refine_ls_wR_factor_gt 0.2276
_refine_ls_wR_factor_ref 0.2416
_reflns_Friedel_coverage 0.815
_reflns_Friedel_fraction_full 1.000
_reflns_Friedel_fraction_max 1.000
_reflns_number_gt 8764
_reflns_number_total 12441
_reflns_threshold_expression 'I > 2\s(I)'
_cod_data_source_file c4cc03479a2.cif
_cod_data_source_block mo_dm14108_0m
_cod_database_code 7115391
_shelx_space_group_comment
; 
The symmetry employed for this shelxl refinement is uniquely defined 
by the following loop, which should always be used as a source of 
symmetry information in preference to the above space-group names. 
They are only intended as comments. 
;
_shelx_estimated_absorpt_t_min 0.677
_shelx_estimated_absorpt_t_max 0.928
_shelxl_version_number 2013-4

loop_
_space_group_symop_operation_xyz
'x, y, z'
'x+1/2, -y+1/2, -z'
'-x, y+1/2, -z+1/2'
'-x+1/2, -y, z+1/2'

loop_
_atom_site_label
_atom_site_type_symbol
_atom_site_fract_x
_atom_site_fract_y
_atom_site_fract_z
_atom_site_U_iso_or_equiv
_atom_site_adp_type
_atom_site_occupancy
_atom_site_site_symmetry_order
_atom_site_calc_flag
_atom_site_refinement_flags_posn
_atom_site_refinement_flags_adp
Br1 Br 0.21177(11) 0.45822(10) 0.85514(4) 0.0390(4) Uani 1 1 d . .
Br2 Br 0.08900(11) 0.86133(10) 0.20195(5) 0.0425(4) Uani 1 1 d . .
N1 N 0.0342(8) 0.5466(7) 0.7972(3) 0.030(2) Uani 1 1 d . .
H1A H 0.0148 0.5194 0.8208 0.035 Uiso 1 1 calc R U
N2 N -0.0401(12) 0.4519(9) 0.6734(4) 0.052(4) Uani 1 1 d . .
N3 N -0.3573(9) 0.8620(9) 0.7985(5) 0.042(3) Uani 1 1 d . .
N4 N 0.2720(7) 0.9620(7) 0.1509(3) 0.025(2) Uani 1 1 d . .
H4B H 0.2862 0.9453 0.1775 0.030 Uiso 1 1 calc R U
N5 N 0.2610(9) 1.2288(8) 0.1294(4) 0.036(3) Uani 1 1 d . .
N6 N 0.7529(9) 0.8829(9) 0.0465(4) 0.044(3) Uani 1 1 d . .
O1 O 0.0203(6) 0.7545(5) 0.6858(2) 0.0211(18) Uani 1 1 d . .
O2 O -0.1186(6) 0.5924(6) 0.7734(3) 0.030(2) Uani 1 1 d . .
O3 O 0.1127(6) 0.7255(5) 0.8192(3) 0.0236(19) Uani 1 1 d . .
O4 O 0.2389(11) 0.8092(11) 0.7976(4) 0.098(6) Uani 1 1 d D U
O5 O -0.3640(10) 0.8728(11) 0.8363(5) 0.081(5) Uani 1 1 d . .
O6 O -0.4245(8) 0.8730(8) 0.7732(4) 0.055(3) Uani 1 1 d . .
O7 O 0.3288(7) 1.0468(6) 0.0086(3) 0.032(2) Uani 1 1 d . .
O8 O 0.4213(7) 1.0264(5) 0.1344(3) 0.032(2) Uani 1 1 d . .
O9 O 0.2832(9) 0.8144(7) 0.0839(4) 0.045(3) Uani 1 1 d . .
O10 O 0.1677(9) 0.7867(8) 0.0329(4) 0.056(3) Uani 1 1 d . .
O11 O 0.7792(10) 0.8330(10) 0.0738(5) 0.081(5) Uani 1 1 d . .
O12 O 0.8071(8) 0.9116(9) 0.0171(4) 0.065(4) Uani 1 1 d . .
Cl1 Cl 0.2730(4) 0.1002(3) 0.85163(17) 0.0644(12) Uani 1 1 d . .
Cl2 Cl 0.3975(3) -0.0084(3) 0.79543(18) 0.0645(13) Uani 1 1 d . .
Cl3 Cl 0.5117(4) 0.7124(3) 0.69172(17) 0.0641(13) Uani 1 1 d . .
Cl4 Cl 0.4568(7) 0.8903(4) 0.6746(3) 0.133(4) Uani 1 1 d . .
C1 C -0.0293(9) 0.5885(9) 0.7698(5) 0.030(3) Uani 1 1 d . .
C2 C 0.0335(9) 0.6367(9) 0.7355(4) 0.027(3) Uani 1 1 d . .
C3 C 0.1382(9) 0.6018(9) 0.7447(4) 0.028(3) Uani 1 1 d . .
C4 C 0.2289(10) 0.6151(9) 0.7271(5) 0.036(3) Uani 1 1 d . .
H4A H 0.2334 0.6498 0.7017 0.043 Uiso 1 1 calc R U
C5 C 0.3169(10) 0.5803(9) 0.7443(4) 0.031(3) Uani 1 1 d . .
H5A H 0.3794 0.5893 0.7302 0.038 Uiso 1 1 calc R U
C6 C 0.3122(10) 0.5331(10) 0.7816(5) 0.040(4) Uani 1 1 d . .
H6A H 0.3717 0.5092 0.7935 0.048 Uiso 1 1 calc R U
C7 C 0.2216(9) 0.5199(9) 0.8022(4) 0.032(3) Uani 1 1 d . .
C8 C 0.1331(9) 0.5520(9) 0.7838(4) 0.024(3) Uani 1 1 d . .
C9 C 0.0015(8) 0.6095(8) 0.6904(4) 0.022(3) Uani 1 1 d . .
C10 C -0.0236(9) 0.5219(8) 0.6804(4) 0.027(3) Uani 1 1 d . .
C11 C -0.0021(10) 0.6783(8) 0.6659(4) 0.025(3) Uani 1 1 d . .
C12 C -0.0270(9) 0.6896(9) 0.6187(4) 0.031(3) Uani 1 1 d . .
C13 C -0.0388(11) 0.6215(10) 0.5923(5) 0.040(4) Uani 1 1 d . .
H13A H -0.0277 0.5644 0.6030 0.048 Uiso 1 1 calc R U
C14 C -0.0666(15) 0.6327(11) 0.5502(5) 0.055(5) Uani 1 1 d . .
H14A H -0.0768 0.5835 0.5321 0.066 Uiso 1 1 calc R U
C15 C -0.0798(12) 0.7160(12) 0.5338(5) 0.052(5) Uani 1 1 d . .
H15A H -0.1006 0.7225 0.5046 0.062 Uiso 1 1 calc R U
C16 C -0.0638(11) 0.7915(12) 0.5588(4) 0.045(4) Uani 1 1 d . .
H16A H -0.0679 0.8485 0.5470 0.054 Uiso 1 1 calc R U
C17 C -0.0413(10) 0.7759(10) 0.6020(4) 0.033(3) Uani 1 1 d . .
H17A H -0.0352 0.8240 0.6211 0.039 Uiso 1 1 calc R U
C18 C 0.0198(11) 0.7383(9) 0.7327(4) 0.029(3) Uani 1 1 d . .
C19 C 0.1107(9) 0.7923(8) 0.7502(4) 0.022(3) Uani 1 1 d . .
C20 C 0.1513(10) 0.7730(9) 0.7940(5) 0.036(3) Uani 1 1 d . .
C21 C 0.1454(10) 0.8578(9) 0.7266(4) 0.032(3) Uani 1 1 d . .
H21A H 0.1975 0.8938 0.7376 0.039 Uiso 1 1 calc R U
H21B H 0.1182 0.8688 0.6987 0.039 Uiso 1 1 calc R U
C22 C 0.319(3) 0.7768(17) 0.8354(6) 0.136(15) Uani 1 1 d D U
H22A H 0.3127 0.7148 0.8437 0.163 Uiso 1 1 calc R U
H22B H 0.3901 0.7921 0.8293 0.163 Uiso 1 1 calc R U
C23 C 0.2661(18) 0.8401(16) 0.8660(7) 0.127(12) Uani 1 1 d D .
H23A H 0.2998 0.8399 0.8942 0.191 Uiso 1 1 calc R U
H23B H 0.1961 0.8221 0.8697 0.191 Uiso 1 1 calc R U
H23C H 0.2682 0.8990 0.8538 0.191 Uiso 1 1 calc R U
C24 C -0.0801(10) 0.7705(8) 0.7495(4) 0.027(3) Uani 1 1 d . .
C25 C -0.1596(11) 0.7816(11) 0.7224(5) 0.040(4) Uani 1 1 d . .
H25A H -0.1528 0.7669 0.6927 0.048 Uiso 1 1 calc R U
C26 C -0.2511(11) 0.8144(11) 0.7375(4) 0.039(4) Uani 1 1 d . .
H26A H -0.3048 0.8258 0.7182 0.046 Uiso 1 1 calc R U
C27 C -0.2608(10) 0.8291(9) 0.7796(6) 0.042(4) Uani 1 1 d . .
C28 C -0.1843(12) 0.8191(12) 0.8087(5) 0.050(4) Uani 1 1 d . .
H28A H -0.1924 0.8373 0.8378 0.060 Uiso 1 1 calc R U
C29 C -0.0935(13) 0.7816(12) 0.7949(6) 0.054(4) Uani 1 1 d . U
H29A H -0.0434 0.7645 0.8150 0.065 Uiso 1 1 calc R U
C30 C 0.3389(10) 1.0023(8) 0.1245(4) 0.025(3) Uani 1 1 d . .
C31 C 0.2872(11) 1.0192(7) 0.0830(4) 0.023(3) Uani 1 1 d . .
C32 C 0.1839(11) 0.9910(8) 0.0916(4) 0.030(3) Uani 1 1 d . .
C33 C 0.0986(12) 0.9939(9) 0.0667(4) 0.036(3) Uani 1 1 d . .
H33A H 0.1000 1.0229 0.0396 0.043 Uiso 1 1 calc R U
C34 C 0.0080(10) 0.9541(10) 0.0810(5) 0.042(4) Uani 1 1 d . .
H34A H -0.0508 0.9557 0.0637 0.050 Uiso 1 1 calc R U
C35 C 0.0082(10) 0.9135(8) 0.1202(5) 0.031(3) Uani 1 1 d . .
H35A H -0.0501 0.8831 0.1293 0.037 Uiso 1 1 calc R U
C36 C 0.0933(10) 0.9155(7) 0.1478(5) 0.029(3) Uani 1 1 d . .
C37 C 0.1791(10) 0.9500(8) 0.1319(4) 0.025(3) Uani 1 1 d . U
C38 C 0.3374(10) 0.9792(9) 0.0392(4) 0.031(3) Uani 1 1 d . .
C39 C 0.2793(13) 0.9039(10) 0.0199(5) 0.044(4) Uani 1 1 d . .
C40 C 0.2609(14) 0.8967(12) -0.0225(5) 0.052(4) Uani 1 1 d . .
H40A H 0.2845 0.9400 -0.0419 0.062 Uiso 1 1 calc R U
H40B H 0.2241 0.8483 -0.0332 0.062 Uiso 1 1 calc R U
C41 C 0.2455(10) 0.8306(9) 0.0498(5) 0.035(3) Uani 1 1 d . .
C42 C 0.1214(13) 0.7209(12) 0.0595(7) 0.063(5) Uani 1 1 d . .
H42A H 0.1258 0.7383 0.0903 0.075 Uiso 1 1 calc R U
H42B H 0.1579 0.6652 0.0560 0.075 Uiso 1 1 calc R U
C43 C 0.0139(16) 0.7085(15) 0.0473(9) 0.088(8) Uani 1 1 d . .
H43A H -0.0160 0.6638 0.0659 0.132 Uiso 1 1 calc R U
H43B H 0.0097 0.6901 0.0170 0.132 Uiso 1 1 calc R U
H43C H -0.0223 0.7635 0.0511 0.132 Uiso 1 1 calc R U
C44 C 0.4473(9) 0.9575(8) 0.0442(4) 0.023(3) Uani 1 1 d . .
C45 C 0.5140(11) 0.9935(8) 0.0157(4) 0.030(3) Uani 1 1 d . .
H45A H 0.4915 1.0350 -0.0049 0.036 Uiso 1 1 calc R U
C46 C 0.6155(11) 0.9696(10) 0.0168(5) 0.043(4) Uani 1 1 d . .
H46A H 0.6620 0.9956 -0.0026 0.051 Uiso 1 1 calc R U
C47 C 0.6483(10) 0.9061(8) 0.0471(4) 0.027(3) Uani 1 1 d . .
C48 C 0.5846(11) 0.8710(8) 0.0757(4) 0.029(3) Uani 1 1 d . .
H48A H 0.6076 0.8320 0.0973 0.035 Uiso 1 1 calc R U
C49 C 0.4837(11) 0.8932(8) 0.0728(4) 0.027(3) Uani 1 1 d . .
H49A H 0.4372 0.8637 0.0908 0.033 Uiso 1 1 calc R U
C50 C 0.2930(10) 1.1179(7) 0.0708(4) 0.025(3) Uani 1 1 d . .
C51 C 0.2747(11) 1.1799(8) 0.1015(4) 0.029(3) Uani 1 1 d . .
C52 C 0.3147(10) 1.1263(9) 0.0295(4) 0.029(3) Uani 1 1 d . .
C53 C 0.3293(9) 1.2032(8) 0.0012(4) 0.026(3) Uani 1 1 d . .
C54 C 0.3216(11) 1.2852(9) 0.0170(5) 0.038(3) Uani 1 1 d . .
H54A H 0.3068 1.2931 0.0468 0.045 Uiso 1 1 calc R U
C55 C 0.3340(12) 1.3555(11) -0.0079(5) 0.042(4) Uani 1 1 d . .
H55A H 0.3308 1.4122 0.0042 0.051 Uiso 1 1 calc R U
C56 C 0.3520(13) 1.3442(9) -0.0525(5) 0.044(4) Uani 1 1 d . .
H56A H 0.3562 1.3936 -0.0708 0.053 Uiso 1 1 calc R U
C57 C 0.3633(13) 1.2639(11) -0.0692(5) 0.049(4) Uani 1 1 d . U
H57A H 0.3817 1.2568 -0.0986 0.059 Uiso 1 1 calc R U
C58 C 0.3476(13) 1.1894(10) -0.0423(5) 0.042(4) Uani 1 1 d . .
H58A H 0.3496 1.1322 -0.0540 0.050 Uiso 1 1 calc R U
C59 C 0.2815(13) 0.0445(13) 0.8025(6) 0.063(5) Uani 1 1 d . .
H59A H 0.2714 0.0863 0.7785 0.076 Uiso 1 1 calc R U
H59B H 0.2271 0.0008 0.8010 0.076 Uiso 1 1 calc R U
C60 C 0.4282(13) 0.7959(12) 0.7024(7) 0.067(5) Uani 1 1 d . .
H60A H 0.3598 0.7768 0.6943 0.081 Uiso 1 1 calc R U
H60B H 0.4284 0.8082 0.7338 0.081 Uiso 1 1 calc R U

loop_
_atom_site_aniso_label
_atom_site_aniso_U_11
_atom_site_aniso_U_22
_atom_site_aniso_U_33
_atom_site_aniso_U_23
_atom_site_aniso_U_13
_atom_site_aniso_U_12
Br1 0.0453(8) 0.0433(8) 0.0285(7) 0.0099(6) -0.0016(6) 0.0144(7)
Br2 0.0401(8) 0.0418(8) 0.0457(9) 0.0133(7) 0.0014(7) -0.0054(7)
N1 0.028(6) 0.041(6) 0.020(5) 0.015(5) 0.002(4) 0.004(5)
N2 0.078(10) 0.040(8) 0.037(8) 0.000(6) -0.006(7) 0.004(8)
N3 0.031(7) 0.044(7) 0.052(8) -0.001(7) -0.009(6) 0.002(6)
N4 0.023(5) 0.034(6) 0.018(5) 0.002(5) -0.005(4) 0.004(5)
N5 0.045(8) 0.032(6) 0.031(6) -0.010(5) 0.001(5) 0.000(5)
N6 0.032(7) 0.060(9) 0.040(7) 0.013(7) -0.005(6) -0.007(6)
O1 0.031(5) 0.021(4) 0.011(4) 0.000(3) -0.003(3) -0.004(4)
O2 0.018(5) 0.047(6) 0.025(5) 0.006(4) -0.001(4) 0.003(4)
O3 0.022(4) 0.017(4) 0.031(5) 0.006(4) -0.009(4) -0.004(4)
O4 0.096(11) 0.136(13) 0.061(9) 0.050(9) -0.040(8) -0.081(10)
O5 0.049(8) 0.107(12) 0.088(11) -0.055(9) 0.004(7) 0.020(8)
O6 0.036(6) 0.068(8) 0.061(7) 0.008(6) 0.007(5) 0.020(6)
O7 0.046(6) 0.024(5) 0.026(5) 0.003(4) -0.001(4) 0.006(4)
O8 0.045(6) 0.022(5) 0.029(5) 0.001(4) -0.005(4) 0.006(4)
O9 0.043(6) 0.037(6) 0.054(7) 0.005(5) 0.002(6) -0.013(5)
O10 0.043(6) 0.074(8) 0.051(7) -0.022(6) -0.008(5) -0.010(6)
O11 0.039(7) 0.103(11) 0.102(11) 0.051(9) -0.018(7) -0.004(7)
O12 0.021(6) 0.104(10) 0.069(8) 0.021(7) 0.002(5) 0.001(6)
Cl1 0.054(3) 0.067(3) 0.072(3) -0.023(2) -0.005(2) 0.012(2)
Cl2 0.043(2) 0.056(2) 0.095(4) -0.004(2) 0.018(2) -0.0031(19)
Cl3 0.056(3) 0.054(3) 0.082(4) 0.013(2) 0.009(2) 0.017(2)
Cl4 0.180(8) 0.046(3) 0.174(7) 0.044(4) -0.118(6) -0.044(4)
C1 0.014(7) 0.031(7) 0.045(8) 0.005(6) 0.000(6) -0.007(6)
C2 0.020(6) 0.030(7) 0.030(7) 0.012(6) 0.001(5) 0.008(6)
C3 0.009(6) 0.043(8) 0.033(7) 0.022(6) 0.004(5) 0.007(5)
C4 0.020(7) 0.034(8) 0.053(9) 0.012(7) 0.015(6) 0.002(6)
C5 0.033(8) 0.041(8) 0.020(7) 0.006(6) 0.006(5) 0.008(6)
C6 0.025(7) 0.049(9) 0.046(9) -0.012(7) -0.014(6) 0.025(7)
C7 0.022(6) 0.049(8) 0.027(7) 0.010(6) 0.007(6) 0.008(6)
C8 0.014(6) 0.034(7) 0.026(7) -0.005(6) 0.009(5) 0.010(5)
C9 0.016(6) 0.028(6) 0.021(6) 0.004(5) 0.005(5) 0.002(5)
C10 0.027(7) 0.018(7) 0.036(7) 0.011(5) 0.002(6) 0.001(5)
C11 0.033(7) 0.020(6) 0.021(6) 0.009(5) 0.014(5) 0.002(5)
C12 0.017(6) 0.046(8) 0.030(7) 0.007(6) 0.005(5) -0.004(6)
C13 0.040(8) 0.043(9) 0.036(9) -0.002(7) -0.004(7) -0.013(7)
C14 0.108(15) 0.039(9) 0.018(7) -0.007(7) -0.004(8) -0.018(10)
C15 0.034(8) 0.081(12) 0.041(9) 0.026(9) -0.010(7) -0.037(9)
C16 0.041(9) 0.077(12) 0.018(7) 0.002(7) -0.012(6) -0.011(8)
C17 0.025(7) 0.046(9) 0.027(7) 0.011(6) 0.002(6) -0.004(6)
C18 0.039(8) 0.031(7) 0.019(7) 0.004(5) 0.002(6) 0.004(6)
C19 0.018(6) 0.019(6) 0.029(7) 0.000(5) 0.005(5) -0.002(5)
C20 0.025(7) 0.036(8) 0.048(9) 0.008(7) -0.006(7) -0.010(6)
C21 0.037(8) 0.032(7) 0.028(7) 0.000(6) -0.023(6) -0.006(6)
C22 0.28(4) 0.083(17) 0.049(13) -0.024(12) -0.072(18) 0.06(2)
C23 0.069(17) 0.10(2) 0.21(4) 0.05(2) -0.002(19) -0.028(15)
C24 0.029(7) 0.017(6) 0.035(7) 0.006(5) 0.005(6) 0.003(5)
C25 0.034(8) 0.063(10) 0.023(7) -0.008(7) -0.007(6) 0.013(7)
C26 0.036(8) 0.068(10) 0.012(7) 0.016(7) -0.003(5) 0.002(7)
C27 0.025(7) 0.020(7) 0.081(12) -0.011(7) 0.001(7) 0.001(6)
C28 0.042(9) 0.075(12) 0.032(9) -0.020(8) 0.000(7) 0.024(8)
C29 0.046(6) 0.067(7) 0.049(6) -0.014(6) -0.001(5) 0.007(6)
C30 0.028(7) 0.019(6) 0.027(7) 0.013(5) -0.006(5) -0.009(5)
C31 0.045(8) 0.008(5) 0.015(6) 0.000(4) 0.006(6) -0.002(5)
C32 0.051(9) 0.021(6) 0.019(7) 0.000(5) 0.012(6) 0.006(6)
C33 0.047(9) 0.038(8) 0.022(7) 0.005(6) -0.014(6) 0.006(7)
C34 0.023(7) 0.046(9) 0.056(10) -0.023(8) -0.010(6) -0.006(7)
C35 0.030(7) 0.020(6) 0.044(9) 0.004(6) -0.019(6) 0.008(6)
C36 0.031(7) 0.014(5) 0.042(8) 0.004(6) -0.015(6) 0.003(5)
C37 0.035(5) 0.015(5) 0.023(5) -0.005(4) -0.004(4) 0.006(4)
C38 0.029(7) 0.042(8) 0.021(7) 0.003(6) -0.004(5) -0.001(6)
C39 0.052(10) 0.041(8) 0.039(8) -0.012(7) -0.009(8) -0.007(8)
C40 0.076(12) 0.054(10) 0.026(8) -0.015(7) -0.005(8) 0.008(9)
C41 0.029(7) 0.033(8) 0.043(9) -0.011(7) -0.007(6) -0.003(6)
C42 0.045(10) 0.052(11) 0.090(15) -0.016(10) -0.004(10) -0.016(9)
C43 0.062(14) 0.077(15) 0.13(2) -0.043(15) 0.000(13) 0.005(12)
C44 0.027(6) 0.016(6) 0.024(6) 0.006(5) 0.001(5) -0.003(5)
C45 0.044(8) 0.025(7) 0.021(7) 0.011(5) 0.001(6) -0.006(6)
C46 0.037(9) 0.036(8) 0.055(10) 0.001(7) -0.005(7) -0.012(7)
C47 0.033(8) 0.025(7) 0.024(7) -0.004(5) 0.002(6) -0.008(6)
C48 0.044(8) 0.016(6) 0.028(7) 0.000(5) -0.007(6) 0.004(6)
C49 0.039(8) 0.016(6) 0.028(7) 0.003(5) -0.004(6) 0.000(6)
C50 0.033(7) 0.020(6) 0.022(6) 0.011(5) -0.001(6) -0.003(6)
C51 0.035(8) 0.014(6) 0.039(8) 0.000(6) -0.008(6) 0.007(6)
C52 0.039(8) 0.033(7) 0.016(6) 0.000(5) -0.011(5) 0.002(6)
C53 0.024(6) 0.030(7) 0.023(7) 0.012(5) -0.009(5) 0.000(6)
C54 0.039(8) 0.033(8) 0.040(8) 0.012(7) 0.006(7) 0.008(6)
C55 0.049(9) 0.044(9) 0.034(8) 0.008(7) -0.017(7) 0.008(8)
C56 0.064(11) 0.021(7) 0.048(10) 0.015(6) -0.014(8) 0.009(7)
C57 0.056(7) 0.053(6) 0.038(6) 0.012(5) 0.001(5) 0.004(5)
C58 0.063(11) 0.027(8) 0.035(9) 0.014(6) -0.007(7) -0.001(7)
C59 0.053(10) 0.068(11) 0.069(12) -0.025(10) -0.001(10) -0.006(10)
C60 0.038(10) 0.069(12) 0.094(15) -0.013(11) -0.022(10) 0.021(9)

loop_
_atom_type_symbol
_atom_type_description
_atom_type_scat_dispersion_real
_atom_type_scat_dispersion_imag
_atom_type_scat_source
C C 0.0033 0.0016 'International Tables Vol C Tables 4.2.6.8 and 6.1.1.4'
H H 0.0000 0.0000 'International Tables Vol C Tables 4.2.6.8 and 6.1.1.4'
N N 0.0061 0.0033 'International Tables Vol C Tables 4.2.6.8 and 6.1.1.4'
O O 0.0106 0.0060 'International Tables Vol C Tables 4.2.6.8 and 6.1.1.4'
Br Br -0.2901 2.4595 'International Tables Vol C Tables 4.2.6.8 and 6.1.1.4'
Cl Cl 0.1484 0.1585 'International Tables Vol C Tables 4.2.6.8 and 6.1.1.4'

loop_
_geom_angle_atom_site_label_1
_geom_angle_atom_site_label_2
_geom_angle_atom_site_label_3
_geom_angle
C1 N1 C8 112.3(10)
C1 N1 H1A 123.9
C8 N1 H1A 123.9
O5 N3 O6 124.5(14)
O5 N3 C27 119.8(13)
O6 N3 C27 115.6(14)
C30 N4 C37 113.1(10)
C30 N4 H4B 123.4
C37 N4 H4B 123.4
O11 N6 O12 125.1(14)
O11 N6 C47 115.8(13)
O12 N6 C47 119.0(12)
C11 O1 C18 107.6(9)
C20 O4 C22 120.9(17)
C52 O7 C38 110.3(9)
C41 O10 C42 117.5(13)
O2 C1 N1 125.9(13)
O2 C1 C2 125.4(12)
N1 C1 C2 108.5(10)
C9 C2 C3 109.4(11)
C9 C2 C1 110.3(11)
C3 C2 C1 101.6(9)
C9 C2 C18 101.0(10)
C3 C2 C18 117.8(11)
C1 C2 C18 116.8(11)
C4 C3 C8 117.8(11)
C4 C3 C2 134.2(11)
C8 C3 C2 107.6(10)
C3 C4 C5 123.0(13)
C3 C4 H4A 118.5
C5 C4 H4A 118.5
C6 C5 C4 119.2(12)
C6 C5 H5A 120.4
C4 C5 H5A 120.4
C5 C6 C7 120.6(12)
C5 C6 H6A 119.7
C7 C6 H6A 119.7
C6 C7 C8 120.0(12)
C6 C7 Br1 122.2(10)
C8 C7 Br1 117.8(9)
N1 C8 C7 131.4(11)
N1 C8 C3 109.2(10)
C7 C8 C3 119.3(11)
C11 C9 C10 129.2(12)
C11 C9 C2 108.8(11)
C10 C9 C2 121.9(11)
N2 C10 C9 177.1(15)
C9 C11 O1 115.2(11)
C9 C11 C12 131.8(13)
O1 C11 C12 112.9(10)
C13 C12 C17 119.1(13)
C13 C12 C11 121.9(13)
C17 C12 C11 119.1(12)
C12 C13 C14 121.2(15)
C12 C13 H13A 119.4
C14 C13 H13A 119.4
C13 C14 C15 119.9(15)
C13 C14 H14A 120.1
C15 C14 H14A 120.1
C14 C15 C16 122.7(14)
C14 C15 H15A 118.7
C16 C15 H15A 118.7
C17 C16 C15 114.7(16)
C17 C16 H16A 122.7
C15 C16 H16A 122.7
C16 C17 C12 122.3(15)
C16 C17 H17A 118.8
C12 C17 H17A 118.8
O1 C18 C24 106.6(10)
O1 C18 C19 104.4(10)
C24 C18 C19 113.1(11)
O1 C18 C2 102.7(10)
C24 C18 C2 114.1(11)
C19 C18 C2 114.6(11)
C21 C19 C20 121.7(11)
C21 C19 C18 118.8(11)
C20 C19 C18 119.4(10)
O3 C20 O4 126.7(14)
O3 C20 C19 124.3(12)
O4 C20 C19 108.7(12)
C19 C21 H21A 120.0
C19 C21 H21B 120.0
H21A C21 H21B 120.0
C23 C22 O4 86.8(16)
C23 C22 H22A 114.2
O4 C22 H22A 114.2
C23 C22 H22B 114.2
O4 C22 H22B 114.2
H22A C22 H22B 111.4
C22 C23 H23A 109.5
C22 C23 H23B 109.5
H23A C23 H23B 109.5
C22 C23 H23C 109.5
H23A C23 H23C 109.5
H23B C23 H23C 109.5
C25 C24 C29 119.5(13)
C25 C24 C18 121.1(12)
C29 C24 C18 119.1(13)
C24 C25 C26 121.2(13)
C24 C25 H25A 119.4
C26 C25 H25A 119.4
C27 C26 C25 118.3(13)
C27 C26 H26A 120.8
C25 C26 H26A 120.8
C26 C27 C28 123.5(14)
C26 C27 N3 121.6(14)
C28 C27 N3 114.9(14)
C27 C28 C29 119.3(14)
C27 C28 H28A 120.3
C29 C28 H28A 120.3
C28 C29 C24 117.0(15)
C28 C29 H29A 121.5
C24 C29 H29A 121.5
O8 C30 N4 126.1(12)
O8 C30 C31 126.4(11)
N4 C30 C31 107.2(11)
C32 C31 C30 103.3(10)
C32 C31 C50 112.1(11)
C30 C31 C50 110.9(10)
C32 C31 C38 115.0(10)
C30 C31 C38 117.5(11)
C50 C31 C38 98.2(9)
C33 C32 C37 118.4(13)
C33 C32 C31 131.9(12)
C37 C32 C31 109.6(12)
C32 C33 C34 121.0(13)
C32 C33 H33A 119.5
C34 C33 H33A 119.5
C35 C34 C33 118.1(13)
C35 C34 H34A 120.9
C33 C34 H34A 120.9
C34 C35 C36 121.7(13)
C34 C35 H35A 119.1
C36 C35 H35A 119.1
C37 C36 C35 117.8(13)
C37 C36 Br2 121.7(10)
C35 C36 Br2 120.2(10)
C36 C37 N4 130.9(12)
C36 C37 C32 122.6(12)
N4 C37 C32 106.2(11)
O7 C38 C44 108.1(10)
O7 C38 C39 104.9(10)
C44 C38 C39 111.6(12)
O7 C38 C31 104.3(10)
C44 C38 C31 113.3(10)
C39 C38 C31 113.8(11)
C40 C39 C38 122.8(15)
C40 C39 C41 118.6(14)
C38 C39 C41 118.5(12)
C39 C40 H40A 120.0
C39 C40 H40B 120.0
H40A C40 H40B 120.0
O9 C41 O10 124.3(15)
O9 C41 C39 124.3(13)
O10 C41 C39 111.4(13)
O10 C42 C43 110.9(18)
O10 C42 H42A 109.5
C43 C42 H42A 109.5
O10 C42 H42B 109.5
C43 C42 H42B 109.5
H42A C42 H42B 108.0
C42 C43 H43A 109.5
C42 C43 H43B 109.5
H43A C43 H43B 109.5
C42 C43 H43C 109.5
H43A C43 H43C 109.5
H43B C43 H43C 109.5
C45 C44 C49 117.5(12)
C45 C44 C38 118.3(11)
C49 C44 C38 123.6(11)
C44 C45 C46 120.4(12)
C44 C45 H45A 119.8
C46 C45 H45A 119.8
C45 C46 C47 119.5(13)
C45 C46 H46A 120.3
C47 C46 H46A 120.3
C48 C47 C46 121.1(13)
C48 C47 N6 121.5(13)
C46 C47 N6 117.4(12)
C47 C48 C49 118.2(12)
C47 C48 H48A 120.9
C49 C48 H48A 120.9
C48 C49 C44 123.1(12)
C48 C49 H49A 118.5
C44 C49 H49A 118.5
C52 C50 C51 130.2(12)
C52 C50 C31 109.9(11)
C51 C50 C31 119.9(10)
N5 C51 C50 175.8(14)
C50 C52 O7 113.1(11)
C50 C52 C53 132.7(12)
O7 C52 C53 114.1(10)
C54 C53 C58 120.4(12)
C54 C53 C52 121.3(12)
C58 C53 C52 118.2(12)
C55 C54 C53 122.3(15)
C55 C54 H54A 118.8
C53 C54 H54A 118.8
C54 C55 C56 119.0(15)
C54 C55 H55A 120.5
C56 C55 H55A 120.5
C57 C56 C55 120.5(14)
C57 C56 H56A 119.8
C55 C56 H56A 119.8
C56 C57 C58 119.6(15)
C56 C57 H57A 120.2
C58 C57 H57A 120.2
C53 C58 C57 117.8(14)
C53 C58 H58A 121.1
C57 C58 H58A 121.1
Cl1 C59 Cl2 113.0(10)
Cl1 C59 H59A 109.0
Cl2 C59 H59A 109.0
Cl1 C59 H59B 109.0
Cl2 C59 H59B 109.0
H59A C59 H59B 107.8
Cl4 C60 Cl3 112.7(12)
Cl4 C60 H60A 109.1
Cl3 C60 H60A 109.1
Cl4 C60 H60B 109.1
Cl3 C60 H60B 109.1
H60A C60 H60B 107.8

loop_
_geom_bond_atom_site_label_1
_geom_bond_atom_site_label_2
_geom_bond_distance
Br1 C7 1.897(13)
Br2 C36 1.870(13)
N1 C1 1.360(17)
N1 C8 1.385(15)
N1 H1A 0.8800
N2 C10 1.119(17)
N3 O5 1.183(17)
N3 O6 1.202(16)
N3 C27 1.501(19)
N4 C30 1.359(16)
N4 C37 1.383(16)
N4 H4B 0.8800
N5 C51 1.159(16)
N6 O11 1.192(17)
N6 O12 1.242(16)
N6 C47 1.440(18)
O1 C11 1.356(15)
O1 C18 1.472(15)
O2 C1 1.198(15)
O3 C20 1.184(16)
O4 C20 1.299(18)
O4 C22 1.66(3)
O7 C52 1.394(16)
O7 C38 1.408(16)
O8 C30 1.199(15)
O9 C41 1.193(17)
O10 C41 1.343(17)
O10 C42 1.44(2)
Cl1 C59 1.747(18)
Cl2 C59 1.761(18)
Cl3 C60 1.730(17)
Cl4 C60 1.73(2)
C1 C2 1.542(17)
C2 C9 1.515(18)
C2 C3 1.523(16)
C2 C18 1.574(19)
C3 C4 1.343(18)
C3 C8 1.434(17)
C4 C5 1.396(19)
C4 H4A 0.9500
C5 C6 1.36(2)
C5 H5A 0.9500
C6 C7 1.380(19)
C6 H6A 0.9500
C7 C8 1.399(17)
C9 C11 1.302(16)
C9 C10 1.421(18)
C11 C12 1.504(18)
C12 C13 1.34(2)
C12 C17 1.44(2)
C13 C14 1.36(2)
C13 H13A 0.9500
C14 C15 1.39(2)
C14 H14A 0.9500
C15 C16 1.41(2)
C15 H15A 0.9500
C16 C17 1.390(19)
C16 H16A 0.9500
C17 H17A 0.9500
C18 C24 1.513(18)
C18 C19 1.565(18)
C19 C21 1.328(18)
C19 C20 1.49(2)
C21 H21A 0.9500
C21 H21B 0.9500
C22 C23 1.533(13)
C22 H22A 0.9900
C22 H22B 0.9900
C23 H23A 0.9800
C23 H23B 0.9800
C23 H23C 0.9800
C24 C25 1.362(19)
C24 C29 1.43(2)
C25 C26 1.40(2)
C25 H25A 0.9500
C26 C27 1.33(2)
C26 H26A 0.9500
C27 C28 1.37(2)
C28 C29 1.41(2)
C28 H28A 0.9500
C29 H29A 0.9500
C30 C31 1.479(17)
C31 C32 1.47(2)
C31 C50 1.564(15)
C31 C38 1.633(18)
C32 C33 1.37(2)
C32 C37 1.399(18)
C33 C34 1.42(2)
C33 H33A 0.9500
C34 C35 1.36(2)
C34 H34A 0.9500
C35 C36 1.421(18)
C35 H35A 0.9500
C36 C37 1.354(19)
C38 C44 1.510(18)
C38 C39 1.51(2)
C39 C40 1.34(2)
C39 C41 1.52(2)
C40 H40A 0.9500
C40 H40B 0.9500
C42 C43 1.49(3)
C42 H42A 0.9900
C42 H42B 0.9900
C43 H43A 0.9800
C43 H43B 0.9800
C43 H43C 0.9800
C44 C45 1.370(17)
C44 C49 1.411(17)
C45 C46 1.40(2)
C45 H45A 0.9500
C46 C47 1.42(2)
C46 H46A 0.9500
C47 C48 1.340(18)
C48 C49 1.391(19)
C48 H48A 0.9500
C49 H49A 0.9500
C50 C52 1.317(17)
C50 C51 1.367(18)
C52 C53 1.482(17)
C53 C54 1.354(19)
C53 C58 1.38(2)
C54 C55 1.34(2)
C54 H54A 0.9500
C55 C56 1.41(2)
C55 H55A 0.9500
C56 C57 1.35(2)
C56 H56A 0.9500
C57 C58 1.43(2)
C57 H57A 0.9500
C58 H58A 0.9500
C59 H59A 0.9900
C59 H59B 0.9900
C60 H60A 0.9900
C60 H60B 0.9900

loop_
_geom_hbond_atom_site_label_D
_geom_hbond_atom_site_label_H
_geom_hbond_atom_site_label_A
_geom_hbond_distance_DH
_geom_hbond_distance_HA
_geom_hbond_distance_DA
_geom_hbond_angle_DHA
_geom_hbond_site_symmetry_A
N1 H1A O8 0.88 1.99 2.828(13) 158.3 2_466
N4 H4B O2 0.88 2.06 2.882(13) 154.3 2_566
C23 H23B O3 0.98 2.42 3.06(2) 122.4 .
C23 H23C Cl2 0.98 2.87 3.64(2) 135.8 1_565
C59 H59A Br2 0.99 3.12 3.84(2) 130.9 4_565
C59 H59A O2 0.99 2.60 3.28(2) 126.4 3_546
C60 H60A N5 0.99 2.57 3.40(2) 141.5 4_575
C60 H60B O6 0.99 2.52 3.17(2) 123.6 1_655

loop_
_geom_torsion_atom_site_label_1
_geom_torsion_atom_site_label_2
_geom_torsion_atom_site_label_3
_geom_torsion_atom_site_label_4
_geom_torsion
C8 N1 C1 O2 178.5(14)
C8 N1 C1 C2 -6.3(16)
O2 C1 C2 C9 -60.0(18)
N1 C1 C2 C9 124.9(12)
O2 C1 C2 C3 -175.9(15)
N1 C1 C2 C3 8.9(14)
O2 C1 C2 C18 54.6(19)
N1 C1 C2 C18 -120.6(13)
C9 C2 C3 C4 63(2)
C1 C2 C3 C4 179.5(18)
C18 C2 C3 C4 -52(2)
C9 C2 C3 C8 -125.0(12)
C1 C2 C3 C8 -8.4(14)
C18 C2 C3 C8 120.5(12)
C8 C3 C4 C5 2(2)
C2 C3 C4 C5 173.9(15)
C3 C4 C5 C6 -2(2)
C4 C5 C6 C7 0(2)
C5 C6 C7 C8 3(2)
C5 C6 C7 Br1 -177.8(11)
C1 N1 C8 C7 179.1(14)
C1 N1 C8 C3 0.7(16)
C6 C7 C8 N1 178.9(14)
Br1 C7 C8 N1 -1(2)
C6 C7 C8 C3 -3(2)
Br1 C7 C8 C3 177.7(10)
C4 C3 C8 N1 179.0(13)
C2 C3 C8 N1 5.3(15)
C4 C3 C8 C7 0(2)
C2 C3 C8 C7 -173.3(12)
C3 C2 C9 C11 -111.1(12)
C1 C2 C9 C11 138.0(11)
C18 C2 C9 C11 13.8(13)
C3 C2 C9 C10 71.6(14)
C1 C2 C9 C10 -39.3(15)
C18 C2 C9 C10 -163.5(11)
C10 C9 C11 O1 175.5(12)
C2 C9 C11 O1 -1.4(15)
C10 C9 C11 C12 -4(2)
C2 C9 C11 C12 178.7(13)
C18 O1 C11 C9 -12.9(15)
C18 O1 C11 C12 167.0(10)
C9 C11 C12 C13 -9(2)
O1 C11 C12 C13 171.5(12)
C9 C11 C12 C17 169.6(14)
O1 C11 C12 C17 -10.3(16)
C17 C12 C13 C14 -2(2)
C11 C12 C13 C14 176.5(15)
C12 C13 C14 C15 2(3)
C13 C14 C15 C16 1(3)
C14 C15 C16 C17 -5(2)
C15 C16 C17 C12 5(2)
C13 C12 C17 C16 -2(2)
C11 C12 C17 C16 179.5(13)
C11 O1 C18 C24 -99.9(11)
C11 O1 C18 C19 140.2(10)
C11 O1 C18 C2 20.3(13)
C9 C2 C18 O1 -19.9(12)
C3 C2 C18 O1 99.2(12)
C1 C2 C18 O1 -139.6(10)
C9 C2 C18 C24 95.0(12)
C3 C2 C18 C24 -145.9(12)
C1 C2 C18 C24 -24.7(16)
C9 C2 C18 C19 -132.4(10)
C3 C2 C18 C19 -13.4(16)
C1 C2 C18 C19 107.9(13)
O1 C18 C19 C21 21.2(15)
C24 C18 C19 C21 -94.2(14)
C2 C18 C19 C21 132.8(13)
O1 C18 C19 C20 -163.0(11)
C24 C18 C19 C20 81.5(14)
C2 C18 C19 C20 -51.5(16)
C22 O4 C20 O3 12(3)
C22 O4 C20 C19 -161.1(14)
C21 C19 C20 O3 166.7(14)
C18 C19 C20 O3 -9(2)
C21 C19 C20 O4 -20(2)
C18 C19 C20 O4 164.7(14)
C20 O4 C22 C23 -86(2)
O1 C18 C24 C25 19.9(17)
C19 C18 C24 C25 134.0(13)
C2 C18 C24 C25 -92.7(15)
O1 C18 C24 C29 -165.9(12)
C19 C18 C24 C29 -51.8(16)
C2 C18 C24 C29 81.5(16)
C29 C24 C25 C26 8(2)
C18 C24 C25 C26 -177.7(14)
C24 C25 C26 C27 -4(2)
C25 C26 C27 C28 4(3)
C25 C26 C27 N3 -178.4(14)
O5 N3 C27 C26 178.6(17)
O6 N3 C27 C26 1(2)
O5 N3 C27 C28 -4(2)
O6 N3 C27 C28 178.3(15)
C26 C27 C28 C29 -8(3)
N3 C27 C28 C29 174.6(15)
C27 C28 C29 C24 11(3)
C25 C24 C29 C28 -11(2)
C18 C24 C29 C28 174.4(14)
C37 N4 C30 O8 173.5(12)
C37 N4 C30 C31 -0.4(14)
O8 C30 C31 C32 -169.0(12)
N4 C30 C31 C32 4.8(13)
O8 C30 C31 C50 -48.7(18)
N4 C30 C31 C50 125.1(11)
O8 C30 C31 C38 63.1(17)
N4 C30 C31 C38 -123.0(12)
C30 C31 C32 C33 176.4(14)
C50 C31 C32 C33 56.9(18)
C38 C31 C32 C33 -54.2(18)
C30 C31 C32 C37 -7.7(13)
C50 C31 C32 C37 -127.2(11)
C38 C31 C32 C37 121.7(11)
C37 C32 C33 C34 -2(2)
C31 C32 C33 C34 173.8(13)
C32 C33 C34 C35 0(2)
C33 C34 C35 C36 4(2)
C34 C35 C36 C37 -8(2)
C34 C35 C36 Br2 178.4(11)
C35 C36 C37 N4 178.8(12)
Br2 C36 C37 N4 -7.6(19)
C35 C36 C37 C32 6.5(18)
Br2 C36 C37 C32 -179.8(9)
C30 N4 C37 C36 -177.8(12)
C30 N4 C37 C32 -4.6(14)
C33 C32 C37 C36 -1.9(19)
C31 C32 C37 C36 -178.4(11)
C33 C32 C37 N4 -175.8(11)
C31 C32 C37 N4 7.7(13)
C52 O7 C38 C44 -100.9(12)
C52 O7 C38 C39 139.8(12)
C52 O7 C38 C31 19.9(13)
C32 C31 C38 O7 100.3(11)
C30 C31 C38 O7 -137.7(10)
C50 C31 C38 O7 -18.9(12)
C32 C31 C38 C44 -142.4(11)
C30 C31 C38 C44 -20.4(15)
C50 C31 C38 C44 98.5(12)
C32 C31 C38 C39 -13.4(16)
C30 C31 C38 C39 108.6(13)
C50 C31 C38 C39 -132.6(12)
O7 C38 C39 C40 22(2)
C44 C38 C39 C40 -94.5(18)
C31 C38 C39 C40 135.7(16)
O7 C38 C39 C41 -161.2(12)
C44 C38 C39 C41 81.9(16)
C31 C38 C39 C41 -47.9(18)
C42 O10 C41 O9 6(2)
C42 O10 C41 C39 -174.1(13)
C40 C39 C41 O9 154.6(17)
C38 C39 C41 O9 -22(2)
C40 C39 C41 O10 -26(2)
C38 C39 C41 O10 157.8(14)
C41 O10 C42 C43 153.1(15)
O7 C38 C44 C45 -9.8(16)
C39 C38 C44 C45 105.1(14)
C31 C38 C44 C45 -124.9(12)
O7 C38 C44 C49 179.2(11)
C39 C38 C44 C49 -65.9(16)
C31 C38 C44 C49 64.2(16)
C49 C44 C45 C46 -3.0(19)
C38 C44 C45 C46 -174.6(13)
C44 C45 C46 C47 1(2)
C45 C46 C47 C48 -2(2)
C45 C46 C47 N6 179.2(13)
O11 N6 C47 C48 -2(2)
O12 N6 C47 C48 174.0(14)
O11 N6 C47 C46 176.1(15)
O12 N6 C47 C46 -8(2)
C46 C47 C48 C49 5.0(19)
N6 C47 C48 C49 -176.8(12)
C47 C48 C49 C44 -6.8(19)
C45 C44 C49 C48 5.9(19)
C38 C44 C49 C48 176.9(12)
C32 C31 C50 C52 -108.8(13)
C30 C31 C50 C52 136.3(12)
C38 C31 C50 C52 12.6(14)
C32 C31 C50 C51 70.0(16)
C30 C31 C50 C51 -44.9(17)
C38 C31 C50 C51 -168.6(12)
C51 C50 C52 O7 179.7(14)
C31 C50 C52 O7 -1.6(16)
C51 C50 C52 C53 2(3)
C31 C50 C52 C53 -179.8(13)
C38 O7 C52 C50 -12.6(15)
C38 O7 C52 C53 165.9(11)
C50 C52 C53 C54 0(2)
O7 C52 C53 C54 -177.8(12)
C50 C52 C53 C58 -177.2(15)
O7 C52 C53 C58 4.6(17)
C58 C53 C54 C55 -2(2)
C52 C53 C54 C55 -179.6(14)
C53 C54 C55 C56 2(2)
C54 C55 C56 C57 -4(2)
C55 C56 C57 C58 6(3)
C54 C53 C58 C57 3(2)
C52 C53 C58 C57 -179.0(14)
C56 C57 C58 C53 -5(2)

loop_
_platon_squeeze_void_nr
_platon_squeeze_void_average_x
_platon_squeeze_void_average_y
_platon_squeeze_void_average_z
_platon_squeeze_void_volume
_platon_squeeze_void_count_electrons
_platon_squeeze_void_content
1 0.250 0.508 0.085 219 95 ' '
2 -0.250 1.008 0.415 219 95 ' '
3 0.250 0.492 0.585 219 95 ' '
4 -0.250 0.992 0.915 219 95 ' '
